data_7218984
loop_
_publ_author_name
'Peng, Yu-Xin'
'Wang, Na'
'Dai, Yuan'
'Hu, Bin'
'Ma, Bin Bin'
'Huang, Wei'

_publ_section_title
;
 Simultaneous enhancement of fluorescence and solubility by N-alkylation
 and functionalization of 2-(2-thienyl)imidazo[4,5-f][1,10]-phenanthroline
 with heterocyclic bridges
;
_journal_name_full 'RSC Adv.'
_journal_paper_doi 10.1039/C4RA12627K
_journal_year 2014
_chemical_formula_moiety 'C25 H20 N4 S2'
_chemical_formula_sum 'C25 H20 N4 S2'
_chemical_formula_weight 440.57
_chemical_name_systematic
; 
 ? 
;
_space_group_IT_number 14
_symmetry_cell_setting monoclinic
_symmetry_space_group_name_Hall '-P 2ybc'
_symmetry_space_group_name_H-M 'P 1 21/c 1'
_atom_sites_solution_hydrogens geom
_atom_sites_solution_primary direct
_atom_sites_solution_secondary difmap
_audit_creation_method SHELXL-97
_cell_angle_alpha 90.00
_cell_angle_beta 113.600(4)
_cell_angle_gamma 90.00
_cell_formula_units_Z 4
_cell_length_a 13.596(4)
_cell_length_b 8.610(3)
_cell_length_c 19.250(6)
_cell_measurement_reflns_used 3627
_cell_measurement_temperature 296(2)
_cell_measurement_theta_max 27.448
_cell_measurement_theta_min 2.308
_cell_volume 2065.0(11)
_computing_cell_refinement SMART
_computing_data_collection 'SMART (BRUKER 2000)'
_computing_data_reduction 'SAINT (BRUKER 2000)'
_computing_molecular_graphics SHELXTL
_computing_publication_material SHELXTL
_computing_structure_refinement SHELXTL
_computing_structure_solution 'SHELXTL (BRUKER 2000)'
_diffrn_ambient_temperature 296(2)
_diffrn_measured_fraction_theta_full 0.998
_diffrn_measured_fraction_theta_max 0.998
_diffrn_measurement_device_type 'BRUKER Smart Apex CCD area detector'
_diffrn_measurement_method '\f and \w scans'
_diffrn_radiation_monochromator graphite
_diffrn_radiation_source 'fine-focus sealed tube'
_diffrn_radiation_type MoK\a
_diffrn_radiation_wavelength 0.71073
_diffrn_reflns_av_R_equivalents 0.1129
_diffrn_reflns_av_sigmaI/netI 0.0898
_diffrn_reflns_limit_h_max 16
_diffrn_reflns_limit_h_min -16
_diffrn_reflns_limit_k_max 7
_diffrn_reflns_limit_k_min -10
_diffrn_reflns_limit_l_max 22
_diffrn_reflns_limit_l_min -22
_diffrn_reflns_number 14339
_diffrn_reflns_theta_full 25.00
_diffrn_reflns_theta_max 25.00
_diffrn_reflns_theta_min 1.63
_exptl_absorpt_coefficient_mu 0.279
_exptl_absorpt_correction_T_max 0.9780
_exptl_absorpt_correction_T_min 0.9726
_exptl_absorpt_correction_type multi-scan
_exptl_absorpt_process_details 'SADABS, BRUKER(2000)'
_exptl_crystal_colour yellow
_exptl_crystal_density_diffrn 1.417
_exptl_crystal_density_method 'not measured'
_exptl_crystal_description block
_exptl_crystal_F_000 920
_exptl_crystal_size_max 0.10
_exptl_crystal_size_mid 0.08
_exptl_crystal_size_min 0.08
_refine_diff_density_max 0.531
_refine_diff_density_min -0.465
_refine_diff_density_rms 0.074
_refine_ls_extinction_method none
_refine_ls_goodness_of_fit_ref 0.961
_refine_ls_hydrogen_treatment constr
_refine_ls_matrix_type full
_refine_ls_number_parameters 281
_refine_ls_number_reflns 3627
_refine_ls_number_restraints 0
_refine_ls_restrained_S_all 0.961
_refine_ls_R_factor_all 0.1086
_refine_ls_R_factor_gt 0.0617
_refine_ls_shift/su_max 0.000
_refine_ls_shift/su_mean 0.000
_refine_ls_structure_factor_coef Fsqd
_refine_ls_weighting_details 'calc w=1/[\s^2^(Fo^2^)+(0.0944P)^2^+0.0000P] where P=(Fo^2^+2Fc^2^)/3'
_refine_ls_weighting_scheme calc
_refine_ls_wR_factor_gt 0.1551
_refine_ls_wR_factor_ref 0.1749
_reflns_number_gt 2240
_reflns_number_total 3627
_reflns_threshold_expression >2sigma(I)
_cod_data_source_file c4ra12627k2.cif
_cod_data_source_block 10
_cod_original_sg_symbol_H-M P21/c
_cod_database_code 7218984

loop_
_symmetry_equiv_pos_as_xyz
'x, y, z'
'-x, y+1/2, -z+1/2'
'-x, -y, -z'
'x, -y-1/2, z-1/2'

loop_
_atom_site_label
_atom_site_type_symbol
_atom_site_fract_x
_atom_site_fract_y
_atom_site_fract_z
_atom_site_U_iso_or_equiv
_atom_site_adp_type
_atom_site_occupancy
_atom_site_symmetry_multiplicity
_atom_site_calc_flag
_atom_site_refinement_flags
C1 C 0.9988(3) 0.6514(5) 0.5634(2) 0.0528(11) Uani 1 1 d .
H1 H 1.0634 0.7041 0.5760 0.063 Uiso 1 1 calc R
C2 C 0.9868(3) 0.5620(5) 0.6184(2) 0.0544(11) Uani 1 1 d .
H2 H 1.0420 0.5536 0.6663 0.065 Uiso 1 1 calc R
C3 C 0.8929(3) 0.4863(5) 0.6017(2) 0.0502(10) Uani 1 1 d .
H3 H 0.8828 0.4264 0.6385 0.060 Uiso 1 1 calc R
C4 C 0.8108(3) 0.4978(4) 0.52898(19) 0.0372(8) Uani 1 1 d .
C5 C 0.7055(3) 0.4268(4) 0.50311(19) 0.0339(8) Uani 1 1 d .
C6 C 0.6297(3) 0.4473(4) 0.43088(19) 0.0354(8) Uani 1 1 d .
C7 C 0.6510(3) 0.5369(4) 0.3763(2) 0.0376(9) Uani 1 1 d .
C8 C 0.5757(3) 0.5590(5) 0.3022(2) 0.0480(10) Uani 1 1 d .
H8 H 0.5086 0.5122 0.2858 0.058 Uiso 1 1 calc R
C9 C 0.6022(3) 0.6507(5) 0.2541(2) 0.0572(11) Uani 1 1 d .
H9 H 0.5538 0.6677 0.2045 0.069 Uiso 1 1 calc R
C10 C 0.7039(4) 0.7175(5) 0.2820(2) 0.0582(11) Uani 1 1 d .
H10 H 0.7213 0.7807 0.2494 0.070 Uiso 1 1 calc R
C11 C 0.7520(3) 0.6099(4) 0.3990(2) 0.0388(9) Uani 1 1 d .
C12 C 0.8317(3) 0.5897(4) 0.4763(2) 0.0383(9) Uani 1 1 d .
C13 C 0.5539(3) 0.3112(4) 0.48697(19) 0.0355(8) Uani 1 1 d .
C14 C 0.4697(3) 0.2255(4) 0.4986(2) 0.0368(8) Uani 1 1 d .
C15 C 0.4599(3) 0.1542(5) 0.5596(2) 0.0482(10) Uani 1 1 d .
H15 H 0.5144 0.1506 0.6080 0.058 Uiso 1 1 calc R
C16 C 0.3575(3) 0.0872(5) 0.5399(2) 0.0518(11) Uani 1 1 d .
H16 H 0.3378 0.0351 0.5747 0.062 Uiso 1 1 calc R
C17 C 0.2905(3) 0.1052(4) 0.4664(2) 0.0379(9) Uani 1 1 d .
C18 C 0.1804(3) 0.0459(4) 0.4269(2) 0.0406(9) Uani 1 1 d .
C19 C 0.1150(3) 0.0663(4) 0.3477(2) 0.0470(10) Uani 1 1 d .
H19 H 0.1335 0.1225 0.3135 0.056 Uiso 1 1 calc R
C20 C 0.0160(3) -0.0152(5) 0.3307(3) 0.0626(12) Uani 1 1 d .
H20 H -0.0390 -0.0166 0.2825 0.075 Uiso 1 1 calc R
C21 C 0.0090(3) -0.0900(5) 0.3906(3) 0.0629(12) Uani 1 1 d .
H21 H -0.0502 -0.1480 0.3879 0.076 Uiso 1 1 calc R
C22 C 0.7057(3) 0.2636(4) 0.61482(19) 0.0417(9) Uani 1 1 d .
H22A H 0.7810 0.2443 0.6268 0.050 Uiso 1 1 calc R
H22B H 0.6715 0.1641 0.6133 0.050 Uiso 1 1 calc R
C23 C 0.6965(3) 0.3603(5) 0.67671(19) 0.0447(9) Uani 1 1 d .
H23A H 0.6220 0.3885 0.6633 0.054 Uiso 1 1 calc R
H23B H 0.7378 0.4550 0.6830 0.054 Uiso 1 1 calc R
C24 C 0.7386(4) 0.2681(5) 0.7513(2) 0.0615(12) Uani 1 1 d .
H24A H 0.7008 0.1697 0.7429 0.074 Uiso 1 1 calc R
H24B H 0.8141 0.2456 0.7653 0.074 Uiso 1 1 calc R
C25 C 0.7263(4) 0.3500(6) 0.8160(2) 0.0678(13) Uani 1 1 d .
H25A H 0.7691 0.4427 0.8280 0.102 Uiso 1 1 calc R
H25B H 0.7495 0.2829 0.8594 0.102 Uiso 1 1 calc R
H25C H 0.6522 0.3770 0.8019 0.102 Uiso 1 1 calc R
N1 N 0.9257(2) 0.6677(4) 0.49420(18) 0.0465(8) Uani 1 1 d .
N2 N 0.7772(3) 0.6979(4) 0.35100(19) 0.0533(9) Uani 1 1 d .
N3 N 0.6566(2) 0.3366(3) 0.53892(15) 0.0343(7) Uani 1 1 d .
N4 N 0.5361(2) 0.3768(3) 0.42101(16) 0.0390(7) Uani 1 1 d .
S1 S 0.35215(7) 0.20587(12) 0.41846(5) 0.0445(3) Uani 1 1 d .
S2 S 0.12054(9) -0.06505(14) 0.47050(7) 0.0607(4) Uani 1 1 d .

loop_
_atom_site_aniso_label
_atom_site_aniso_U_11
_atom_site_aniso_U_22
_atom_site_aniso_U_33
_atom_site_aniso_U_23
_atom_site_aniso_U_13
_atom_site_aniso_U_12
C1 0.046(2) 0.056(2) 0.059(3) -0.013(2) 0.023(2) -0.0134(19)
C2 0.046(2) 0.065(3) 0.045(2) -0.007(2) 0.0103(19) -0.014(2)
C3 0.047(2) 0.059(3) 0.042(2) 0.001(2) 0.0152(19) -0.002(2)
C4 0.0413(19) 0.0396(19) 0.034(2) -0.0027(17) 0.0182(17) -0.0022(16)
C5 0.0398(18) 0.0360(18) 0.0313(19) -0.0015(16) 0.0199(16) -0.0026(15)
C6 0.0384(19) 0.0388(19) 0.033(2) -0.0013(16) 0.0188(16) 0.0006(16)
C7 0.0436(19) 0.042(2) 0.034(2) 0.0007(17) 0.0226(17) 0.0033(16)
C8 0.046(2) 0.065(3) 0.038(2) 0.005(2) 0.0228(19) 0.0001(19)
C9 0.068(3) 0.073(3) 0.035(2) 0.014(2) 0.025(2) 0.006(2)
C10 0.073(3) 0.067(3) 0.047(3) 0.011(2) 0.036(2) -0.009(2)
C11 0.047(2) 0.038(2) 0.040(2) -0.0021(17) 0.0261(18) -0.0034(16)
C12 0.0411(19) 0.0369(19) 0.039(2) -0.0071(17) 0.0189(17) -0.0040(16)
C13 0.0385(19) 0.043(2) 0.0300(19) -0.0036(16) 0.0186(16) -0.0045(16)
C14 0.0430(19) 0.0407(19) 0.0331(19) -0.0042(16) 0.0219(17) -0.0019(16)
C15 0.052(2) 0.064(3) 0.033(2) -0.0001(19) 0.0227(18) -0.014(2)
C16 0.062(2) 0.062(3) 0.047(2) 0.005(2) 0.037(2) -0.007(2)
C17 0.047(2) 0.0357(19) 0.042(2) -0.0033(17) 0.0288(18) -0.0029(16)
C18 0.0394(19) 0.0359(19) 0.053(2) -0.0077(18) 0.0248(18) 0.0009(16)
C19 0.0371(19) 0.051(2) 0.057(3) 0.007(2) 0.0226(19) -0.0036(17)
C20 0.047(2) 0.080(3) 0.056(3) 0.009(3) 0.015(2) -0.001(2)
C21 0.052(2) 0.066(3) 0.076(3) 0.004(3) 0.031(2) -0.007(2)
C22 0.048(2) 0.044(2) 0.034(2) 0.0053(17) 0.0172(17) -0.0017(17)
C23 0.049(2) 0.049(2) 0.036(2) 0.0016(18) 0.0164(18) 0.0074(18)
C24 0.075(3) 0.073(3) 0.035(2) 0.005(2) 0.021(2) 0.016(2)
C25 0.067(3) 0.096(4) 0.038(2) 0.008(2) 0.019(2) 0.015(3)
N1 0.0499(18) 0.0474(18) 0.0476(19) -0.0074(16) 0.0251(16) -0.0107(15)
N2 0.061(2) 0.059(2) 0.046(2) 0.0060(17) 0.0278(18) -0.0118(17)
N3 0.0422(15) 0.0402(16) 0.0248(15) 0.0000(13) 0.0178(13) -0.0028(13)
N4 0.0393(16) 0.0466(17) 0.0344(17) 0.0015(14) 0.0183(14) -0.0032(14)
S1 0.0426(5) 0.0550(6) 0.0400(6) 0.0042(5) 0.0210(4) -0.0069(4)
S2 0.0632(7) 0.0651(7) 0.0640(7) 0.0027(6) 0.0360(6) -0.0081(6)

loop_
_atom_type_symbol
_atom_type_description
_atom_type_scat_dispersion_real
_atom_type_scat_dispersion_imag
_atom_type_scat_source
C C 0.0033 0.0016 'International Tables Vol C Tables 4.2.6.8 and 6.1.1.4'
H H 0.0000 0.0000 'International Tables Vol C Tables 4.2.6.8 and 6.1.1.4'
N N 0.0061 0.0033 'International Tables Vol C Tables 4.2.6.8 and 6.1.1.4'
S S 0.1246 0.1234 'International Tables Vol C Tables 4.2.6.8 and 6.1.1.4'

loop_
_geom_angle_atom_site_label_1
_geom_angle_atom_site_label_2
_geom_angle_atom_site_label_3
_geom_angle
N1 C1 C2 124.6(4)
N1 C1 H1 117.7
C2 C1 H1 117.7
C3 C2 C1 118.6(4)
C3 C2 H2 120.7
C1 C2 H2 120.7
C2 C3 C4 120.2(4)
C2 C3 H3 119.9
C4 C3 H3 119.9
C3 C4 C12 116.8(3)
C3 C4 C5 126.6(3)
C12 C4 C5 116.6(3)
C6 C5 N3 105.3(3)
C6 C5 C4 122.2(3)
N3 C5 C4 132.5(3)
N4 C6 C5 111.6(3)
N4 C6 C7 126.7(3)
C5 C6 C7 121.7(3)
C8 C7 C11 118.7(3)
C8 C7 C6 123.0(3)
C11 C7 C6 118.2(3)
C9 C8 C7 119.0(4)
C9 C8 H8 120.5
C7 C8 H8 120.5
C8 C9 C10 117.8(4)
C8 C9 H9 121.1
C10 C9 H9 121.1
N2 C10 C9 124.8(4)
N2 C10 H10 117.6
C9 C10 H10 117.6
N2 C11 C7 121.6(3)
N2 C11 C12 118.7(3)
C7 C11 C12 119.8(3)
N1 C12 C4 122.5(3)
N1 C12 C11 116.0(3)
C4 C12 C11 121.5(3)
N4 C13 N3 112.0(3)
N4 C13 C14 120.9(3)
N3 C13 C14 127.1(3)
C15 C14 C13 135.1(3)
C15 C14 S1 110.3(3)
C13 C14 S1 114.6(3)
C14 C15 C16 112.1(3)
C14 C15 H15 124.0
C16 C15 H15 124.0
C17 C16 C15 114.4(4)
C17 C16 H16 122.8
C15 C16 H16 122.8
C16 C17 C18 128.4(3)
C16 C17 S1 110.6(3)
C18 C17 S1 120.9(3)
C19 C18 C17 125.2(3)
C19 C18 S2 112.4(3)
C17 C18 S2 122.3(3)
C18 C19 C20 108.0(3)
C18 C19 H19 126.0
C20 C19 H19 126.0
C21 C20 C19 114.7(4)
C21 C20 H20 122.7
C19 C20 H20 122.7
C20 C21 S2 111.7(3)
C20 C21 H21 124.1
S2 C21 H21 124.1
N3 C22 C23 113.6(3)
N3 C22 H22A 108.8
C23 C22 H22A 108.8
N3 C22 H22B 108.8
C23 C22 H22B 108.8
H22A C22 H22B 107.7
C22 C23 C24 109.7(3)
C22 C23 H23A 109.7
C24 C23 H23A 109.7
C22 C23 H23B 109.7
C24 C23 H23B 109.7
H23A C23 H23B 108.2
C25 C24 C23 114.2(4)
C25 C24 H24A 108.7
C23 C24 H24A 108.7
C25 C24 H24B 108.7
C23 C24 H24B 108.7
H24A C24 H24B 107.6
C24 C25 H25A 109.5
C24 C25 H25B 109.5
H25A C25 H25B 109.5
C24 C25 H25C 109.5
H25A C25 H25C 109.5
H25B C25 H25C 109.5
C1 N1 C12 117.2(3)
C10 N2 C11 118.0(3)
C13 N3 C5 106.3(3)
C13 N3 C22 125.3(3)
C5 N3 C22 128.1(3)
C13 N4 C6 104.9(3)
C17 S1 C14 92.65(17)
C18 S2 C21 93.2(2)

loop_
_geom_bond_atom_site_label_1
_geom_bond_atom_site_label_2
_geom_bond_distance
C1 N1 1.312(5)
C1 C2 1.371(6)
C1 H1 0.9300
C2 C3 1.352(5)
C2 H2 0.9300
C3 C4 1.401(5)
C3 H3 0.9300
C4 C12 1.403(5)
C4 C5 1.449(4)
C5 C6 1.371(5)
C5 N3 1.374(4)
C6 N4 1.353(4)
C6 C7 1.424(5)
C7 C8 1.395(5)
C7 C11 1.412(5)
C8 C9 1.370(5)
C8 H8 0.9300
C9 C10 1.392(6)
C9 H9 0.9300
C10 N2 1.314(5)
C10 H10 0.9300
C11 N2 1.341(5)
C11 C12 1.458(5)
C12 N1 1.361(4)
C13 N4 1.320(4)
C13 N3 1.371(4)
C13 C14 1.452(5)
C14 C15 1.377(5)
C14 S1 1.729(4)
C15 C16 1.412(5)
C15 H15 0.9300
C16 C17 1.351(5)
C16 H16 0.9300
C17 C18 1.472(5)
C17 S1 1.710(4)
C18 C19 1.434(5)
C18 S2 1.682(4)
C19 C20 1.434(5)
C19 H19 0.9300
C20 C21 1.356(6)
C20 H20 0.9300
C21 S2 1.687(4)
C21 H21 0.9300
C22 N3 1.481(4)
C22 C23 1.499(5)
C22 H22A 0.9700
C22 H22B 0.9700
C23 C24 1.536(5)
C23 H23A 0.9700
C23 H23B 0.9700
C24 C25 1.498(6)
C24 H24A 0.9700
C24 H24B 0.9700
C25 H25A 0.9600
C25 H25B 0.9600
C25 H25C 0.9600
